data_7128913
loop_
_publ_author_name
'Wang, Qi-Li-Sha'
'Lin, Yue-Jian'
'Jin, Guo-Xin'

_publ_section_title
;
 Same knot, longer rope: altering ligand geometry provides control over
 nuclearity in self-assembled trefoil knots.
;
_journal_issue 76
_journal_name_full 'Chemical communications (Cambridge, England)'
_journal_page_first 9772
_journal_page_last 9775
_journal_paper_doi 10.1039/d1cc03699h
_journal_volume 57
_journal_year 2021
_chemical_formula_sum 'C70 H84 F6 N4 O22 Rh2 S2'
_chemical_formula_weight 1717.35
_space_group_crystal_system triclinic
_space_group_IT_number 2
_space_group_name_Hall '-P 1'
_space_group_name_H-M_alt 'P -1'
_atom_sites_solution_hydrogens geom
_audit_creation_method SHELXL-2016/6
_audit_update_record
;
2021-05-31 deposited with the CCDC.	2021-08-30 downloaded from the CCDC.
;
_cell_angle_alpha 68.846(4)
_cell_angle_beta 87.425(4)
_cell_angle_gamma 87.035(4)
_cell_formula_units_Z 2
_cell_length_a 11.7168(9)
_cell_length_b 16.8296(12)
_cell_length_c 20.3839(14)
_cell_measurement_reflns_used 9272
_cell_measurement_temperature 173(2)
_cell_measurement_theta_max 70.17
_cell_measurement_theta_min 2.82
_cell_volume 3742.1(5)
_computing_cell_refinement 'Bruker SAINT'
_computing_data_collection 'Bruker APEX2'
_computing_data_reduction 'Bruker SAINT'
_computing_molecular_graphics 'Bruker SHELXTL'
_computing_publication_material 'Bruker SHELXTL'
_computing_structure_refinement 'SHELXL-2016/6 (Sheldrick, 2016)'
_computing_structure_solution 'SHELXT 2018/2 (Sheldrick, 2018)'
_diffrn_ambient_temperature 173(2)
_diffrn_measured_fraction_theta_full 1.000
_diffrn_measured_fraction_theta_max 0.999
_diffrn_measurement_device_type 'Bruker APEX-II CCD'
_diffrn_measurement_method '\f and \w scans'
_diffrn_radiation_type CuK\a
_diffrn_radiation_wavelength 1.54178
_diffrn_reflns_av_R_equivalents 0.0644
_diffrn_reflns_av_unetI/netI 0.0386
_diffrn_reflns_Laue_measured_fraction_full 1.000
_diffrn_reflns_Laue_measured_fraction_max 0.999
_diffrn_reflns_limit_h_max 14
_diffrn_reflns_limit_h_min -14
_diffrn_reflns_limit_k_max 20
_diffrn_reflns_limit_k_min -20
_diffrn_reflns_limit_l_max 24
_diffrn_reflns_limit_l_min -23
_diffrn_reflns_number 77977
_diffrn_reflns_point_group_measured_fraction_full 1.000
_diffrn_reflns_point_group_measured_fraction_max 0.999
_diffrn_reflns_theta_full 67.679
_diffrn_reflns_theta_max 69.496
_diffrn_reflns_theta_min 2.325
_exptl_absorpt_coefficient_mu 4.877
_exptl_absorpt_correction_T_max 0.753
_exptl_absorpt_correction_T_min 0.469
_exptl_absorpt_correction_type multi-scan
_exptl_absorpt_process_details sadabs
_exptl_crystal_colour black
_exptl_crystal_density_diffrn 1.524
_exptl_crystal_description block
_exptl_crystal_F_000 1768
_exptl_crystal_size_max 0.250
_exptl_crystal_size_mid 0.220
_exptl_crystal_size_min 0.180
_refine_diff_density_max 1.217
_refine_diff_density_min -1.196
_refine_diff_density_rms 0.095
_refine_ls_extinction_method none
_refine_ls_goodness_of_fit_ref 1.046
_refine_ls_hydrogen_treatment constr
_refine_ls_matrix_type full
_refine_ls_number_parameters 914
_refine_ls_number_reflns 14061
_refine_ls_number_restraints 79
_refine_ls_restrained_S_all 1.048
_refine_ls_R_factor_all 0.0517
_refine_ls_R_factor_gt 0.0447
_refine_ls_shift/su_max 0.002
_refine_ls_shift/su_mean 0.000
_refine_ls_structure_factor_coef Fsqd
_refine_ls_weighting_details 'w=1/[\s^2^(Fo^2^)+(0.0741P)^2^+5.8658P] where P=(Fo^2^+2Fc^2^)/3'
_refine_ls_weighting_scheme calc
_refine_ls_wR_factor_gt 0.1269
_refine_ls_wR_factor_ref 0.1320
_reflns_Friedel_coverage 0.000
_reflns_number_gt 12157
_reflns_number_total 14061
_reflns_threshold_expression 'I > 2\s(I)'
_cod_data_source_file d1cc03699h2.cif
_cod_data_source_block platon_sq_CCDC1
_cod_depositor_comments 'Adding full bibliography for 7128912--7128915.cif.'
_cod_database_code 7128913
_shelx_shelxl_version_number 2016/6
_shelx_space_group_comment
; 
The symmetry employed for this shelxl refinement is uniquely defined 
by the following loop, which should always be used as a source of 
symmetry information in preference to the above space-group names. 
They are only intended as comments. 
;
_shelx_estimated_absorpt_t_min 0.375
_shelx_estimated_absorpt_t_max 0.474

loop_
_space_group_symop_operation_xyz
'x, y, z'
'-x, -y, -z'

loop_
_atom_site_label
_atom_site_type_symbol
_atom_site_fract_x
_atom_site_fract_y
_atom_site_fract_z
_atom_site_U_iso_or_equiv
_atom_site_adp_type
_atom_site_occupancy
_atom_site_site_symmetry_order
_atom_site_calc_flag
_atom_site_refinement_flags_posn
_atom_site_refinement_flags_adp
_atom_site_refinement_flags_occupancy
_atom_site_disorder_assembly
_atom_site_disorder_group
Rh1 Rh 0.59812(2) 0.83072(2) -0.08041(2) 0.02554(8) Uani 1 1 d . . . . .
Rh2 Rh 0.60364(2) 0.26959(2) 0.43644(2) 0.02698(8) Uani 1 1 d . . . . .
S2 S 0.17500(16) 0.70784(15) 0.84810(12) 0.0905(5) Uani 1 1 d . . . . .
N1 N 0.6259(2) 0.79728(17) 0.06654(15) 0.0249(6) Uani 1 1 d . . . . .
N2 N 0.6241(2) 0.45142(18) 0.38444(15) 0.0255(6) Uani 1 1 d . . . . .
N3 N 0.4303(2) 0.85087(18) -0.04452(15) 0.0264(6) Uani 1 1 d . . . . .
N4 N 0.4281(3) 0.30822(18) 0.42753(16) 0.0292(6) Uani 1 1 d . . . . .
O1 O 0.5973(2) 0.71097(15) 0.00610(12) 0.0303(5) Uani 1 1 d . . . . .
O2 O 0.6445(2) 0.86311(15) 0.00446(12) 0.0284(5) Uani 1 1 d . . . . .
O3 O 0.6331(3) 0.89044(16) 0.12370(14) 0.0380(6) Uani 1 1 d . . . . .
O4 O 0.6483(3) 0.53741(17) 0.44534(13) 0.0395(6) Uani 1 1 d . . . . .
O5 O 0.6344(2) 0.38429(15) 0.44730(12) 0.0296(5) Uani 1 1 d . . . . .
O6 O 0.6100(2) 0.35854(15) 0.32815(13) 0.0300(5) Uani 1 1 d . . . . .
O7 O 0.0194(2) 0.85448(19) 0.02120(15) 0.0394(6) Uani 1 1 d . . . . .
O8 O 0.0879(3) 0.9447(2) 0.06737(19) 0.0524(8) Uani 1 1 d . . . . .
O9 O 0.0371(2) 0.42721(19) 0.44324(15) 0.0402(6) Uani 1 1 d . . . . .
O10 O 0.0154(3) 0.3610(2) 0.3670(2) 0.0559(9) Uani 1 1 d . . . . .
O14 O 0.0910(5) 0.7258(5) 0.8934(4) 0.127(2) Uani 1 1 d . . . . .
O15 O 0.2587(7) 0.6422(4) 0.8858(4) 0.136(2) Uani 1 1 d . . . . .
O16 O 0.2203(5) 0.7792(4) 0.7930(4) 0.117(2) Uani 1 1 d . . . . .
F1 F 0.8823(4) 0.8797(2) 0.5612(2) 0.0891(12) Uani 1 1 d . . . . .
F2 F 0.7804(4) 0.9898(3) 0.5210(2) 0.1040(15) Uani 1 1 d . . . . .
F3 F 0.9323(5) 0.9949(4) 0.5675(2) 0.138(2) Uani 1 1 d . U . . .
F4 F 0.0149(4) 0.7073(4) 0.7634(3) 0.1166(17) Uani 1 1 d . . . . .
F5 F 0.1638(4) 0.6285(4) 0.7605(3) 0.1196(17) Uani 1 1 d . . . . .
F6 F 0.0417(6) 0.5903(4) 0.8458(4) 0.156(3) Uani 1 1 d . . . . .
C1 C 0.6045(3) 0.6460(2) 0.13048(18) 0.0258(7) Uani 1 1 d . . . . .
C2 C 0.6126(3) 0.6604(2) 0.19441(17) 0.0244(7) Uani 1 1 d . . . . .
C3 C 0.6216(3) 0.7434(2) 0.19468(18) 0.0262(7) Uani 1 1 d . . . . .
C4 C 0.6315(3) 0.7562(2) 0.25759(19) 0.0314(8) Uani 1 1 d . . . . .
H4 H 0.636971 0.812304 0.257702 0.038 Uiso 1 1 calc R U . . .
C5 C 0.6335(3) 0.6863(2) 0.32088(19) 0.0313(8) Uani 1 1 d . . . . .
H5 H 0.640221 0.695371 0.363909 0.038 Uiso 1 1 calc R U . . .
C6 C 0.6257(3) 0.6049(2) 0.32179(18) 0.0273(7) Uani 1 1 d . . . . .
C7 C 0.6146(3) 0.5902(2) 0.25837(17) 0.0239(7) Uani 1 1 d . . . . .
C8 C 0.6097(3) 0.5068(2) 0.25763(18) 0.0263(7) Uani 1 1 d . . . . .
C9 C 0.6021(3) 0.4938(2) 0.19483(19) 0.0317(8) Uani 1 1 d . . . . .
H9 H 0.598905 0.437613 0.194704 0.038 Uiso 1 1 calc R U . . .
C10 C 0.5992(3) 0.5639(2) 0.13119(19) 0.0332(8) Uani 1 1 d . . . . .
H10 H 0.593523 0.554711 0.088136 0.040 Uiso 1 1 calc R U . . .
C11 C 0.6079(3) 0.7187(2) 0.06410(18) 0.0265(7) Uani 1 1 d . . . . .
C12 C 0.6261(3) 0.8169(2) 0.12791(18) 0.0274(7) Uani 1 1 d . . . . .
C13 C 0.6333(3) 0.5321(2) 0.38866(18) 0.0274(7) Uani 1 1 d . . . . .
C14 C 0.6145(3) 0.4340(2) 0.32443(18) 0.0258(7) Uani 1 1 d . . . . .
C15 C 0.4063(3) 0.9210(2) -0.02924(19) 0.0302(7) Uani 1 1 d . . . . .
H15 H 0.465060 0.960140 -0.035606 0.036 Uiso 1 1 calc R U . . .
C16 C 0.3002(3) 0.9391(2) -0.00469(19) 0.0311(7) Uani 1 1 d . . . . .
H16 H 0.286344 0.989114 0.006228 0.037 Uiso 1 1 calc R U . . .
C17 C 0.2142(3) 0.8821(2) 0.00362(18) 0.0290(7) Uani 1 1 d . . . . .
C18 C 0.2364(3) 0.8106(2) -0.0143(2) 0.0348(8) Uani 1 1 d . . . . .
H18 H 0.177888 0.772056 -0.010584 0.042 Uiso 1 1 calc R U . . .
C19 C 0.3454(3) 0.7967(2) -0.0377(2) 0.0339(8) Uani 1 1 d . . . . .
H19 H 0.361297 0.747420 -0.049362 0.041 Uiso 1 1 calc R U . . .
C20 C 0.1011(3) 0.8983(3) 0.0344(2) 0.0353(8) Uani 1 1 d . . . . .
C21 C -0.0903(3) 0.8538(3) 0.0584(2) 0.0435(10) Uani 1 1 d . . . . .
H21A H -0.153981 0.855953 0.027349 0.052 Uiso 1 1 calc R U . . .
H21B H -0.099028 0.903785 0.073129 0.052 Uiso 1 1 calc R U . . .
C22 C -0.0917(3) 0.7723(3) 0.1219(2) 0.0397(9) Uani 1 1 d . . . . .
C23 C -0.0761(4) 0.7738(3) 0.1872(2) 0.0436(10) Uani 1 1 d . . . . .
H23 H -0.065069 0.826608 0.192593 0.052 Uiso 1 1 calc R U . . .
C24 C -0.0762(3) 0.6974(3) 0.2475(2) 0.0402(9) Uani 1 1 d . . . . .
C25 C -0.0589(4) 0.6973(3) 0.3156(3) 0.0513(11) Uani 1 1 d . . . . .
H25 H -0.045991 0.749367 0.321853 0.062 Uiso 1 1 calc R U . . .
C26 C -0.0607(4) 0.6233(3) 0.3722(2) 0.0468(10) Uani 1 1 d . . . . .
H26 H -0.048727 0.624525 0.417658 0.056 Uiso 1 1 calc R U . . .
C27 C -0.0800(3) 0.5445(3) 0.3652(2) 0.0393(9) Uani 1 1 d . . . . .
C28 C -0.0959(4) 0.5436(3) 0.2996(2) 0.0423(9) Uani 1 1 d . . . . .
H28 H -0.108767 0.491047 0.294208 0.051 Uiso 1 1 calc R U . . .
C29 C -0.0936(3) 0.6206(3) 0.2385(2) 0.0386(9) Uani 1 1 d . . . . .
C30 C -0.1074(4) 0.6195(3) 0.1701(2) 0.0450(10) Uani 1 1 d . . . . .
H30 H -0.117196 0.567078 0.163684 0.054 Uiso 1 1 calc R U . . .
C31 C -0.1066(4) 0.6943(3) 0.1134(2) 0.0455(10) Uani 1 1 d . . . . .
H31 H -0.116144 0.693513 0.067594 0.055 Uiso 1 1 calc R U . . .
C32 C -0.0794(4) 0.4648(3) 0.4291(2) 0.0445(10) Uani 1 1 d . . . . .
H32A H -0.110208 0.478010 0.470153 0.053 Uiso 1 1 calc R U . . .
H32B H -0.129407 0.423112 0.421921 0.053 Uiso 1 1 calc R U . . .
C33 C 0.0735(3) 0.3800(3) 0.4058(2) 0.0385(9) Uani 1 1 d . . . . .
C34 C 0.3796(3) 0.3533(2) 0.4646(2) 0.0322(8) Uani 1 1 d . . . . .
H34 H 0.425449 0.369535 0.494538 0.039 Uiso 1 1 calc R U . . .
C35 C 0.2643(3) 0.3768(3) 0.4602(2) 0.0359(8) Uani 1 1 d . . . . .
H35 H 0.231475 0.408530 0.487033 0.043 Uiso 1 1 calc R U . . .
C36 C 0.1973(3) 0.3533(2) 0.4162(2) 0.0330(8) Uani 1 1 d . . . . .
C37 C 0.2472(4) 0.3056(3) 0.3796(2) 0.0390(9) Uani 1 1 d . . . . .
H37 H 0.202790 0.287336 0.350173 0.047 Uiso 1 1 calc R U . . .
C38 C 0.3621(4) 0.2848(3) 0.3860(2) 0.0372(8) Uani 1 1 d . . . . .
H38 H 0.396239 0.252522 0.360027 0.045 Uiso 1 1 calc R U . . .
C39 C 0.5961(4) 0.8043(3) -0.17548(19) 0.0354(8) Uani 1 1 d . . . . .
C40 C 0.5617(4) 0.8915(3) -0.19008(19) 0.0361(8) Uani 1 1 d . . . . .
C41 C 0.6531(4) 0.9322(3) -0.17066(19) 0.0367(9) Uani 1 1 d . . . . .
C42 C 0.7468(3) 0.8713(3) -0.1485(2) 0.0379(9) Uani 1 1 d . . . . .
C43 C 0.7124(3) 0.7930(3) -0.1506(2) 0.0367(8) Uani 1 1 d . . . . .
C44 C 0.5306(4) 0.7374(3) -0.1871(2) 0.0501(11) Uani 1 1 d . . . . .
H44A H 0.448681 0.752454 -0.187208 0.075 Uiso 1 1 calc R U . . .
H44B H 0.545755 0.682451 -0.149359 0.075 Uiso 1 1 calc R U . . .
H44C H 0.554218 0.733113 -0.232525 0.075 Uiso 1 1 calc R U . . .
C45 C 0.4497(4) 0.9333(3) -0.2191(2) 0.0540(12) Uani 1 1 d . . . . .
H45A H 0.459149 0.964651 -0.269780 0.081 Uiso 1 1 calc R U . . .
H45B H 0.423755 0.972931 -0.195703 0.081 Uiso 1 1 calc R U . . .
H45C H 0.392997 0.889675 -0.210794 0.081 Uiso 1 1 calc R U . . .
C46 C 0.6527(5) 1.0246(3) -0.1787(2) 0.0543(12) Uani 1 1 d . . . . .
H46A H 0.703480 1.031429 -0.144385 0.081 Uiso 1 1 calc R U . . .
H46B H 0.574875 1.044009 -0.170712 0.081 Uiso 1 1 calc R U . . .
H46C H 0.679619 1.058513 -0.226423 0.081 Uiso 1 1 calc R U . . .
C47 C 0.8612(4) 0.8896(4) -0.1290(3) 0.0577(13) Uani 1 1 d . . . . .
H47A H 0.898545 0.836425 -0.098554 0.086 Uiso 1 1 calc R U . . .
H47B H 0.851696 0.929513 -0.103881 0.086 Uiso 1 1 calc R U . . .
H47C H 0.908537 0.914918 -0.171712 0.086 Uiso 1 1 calc R U . . .
C48 C 0.7823(4) 0.7111(3) -0.1306(3) 0.0561(12) Uani 1 1 d . . . . .
H48A H 0.813054 0.702765 -0.173237 0.084 Uiso 1 1 calc R U . . .
H48B H 0.734039 0.663598 -0.103928 0.084 Uiso 1 1 calc R U . . .
H48C H 0.845460 0.713509 -0.101530 0.084 Uiso 1 1 calc R U . . .
C49 C 0.6280(4) 0.1721(3) 0.5357(2) 0.0438(10) Uani 1 1 d . . . . .
C50 C 0.5696(4) 0.1375(2) 0.4920(2) 0.0376(9) Uani 1 1 d . . . . .
C51 C 0.6407(3) 0.1468(2) 0.4308(2) 0.0352(8) Uani 1 1 d . . . . .
C52 C 0.7471(3) 0.1833(2) 0.4385(2) 0.0379(9) Uani 1 1 d . . . . .
C53 C 0.7393(4) 0.1973(3) 0.5035(2) 0.0432(10) Uani 1 1 d . . . . .
C54 C 0.5859(6) 0.1755(4) 0.6051(2) 0.0646(15) Uani 1 1 d . . . . .
H54A H 0.502137 0.180394 0.605966 0.097 Uiso 1 1 calc R U . . .
H54B H 0.616625 0.225114 0.611672 0.097 Uiso 1 1 calc R U . . .
H54C H 0.611212 0.123394 0.643025 0.097 Uiso 1 1 calc R U . . .
C55 C 0.4549(4) 0.1005(3) 0.5078(3) 0.0536(12) Uani 1 1 d . . . . .
H55A H 0.421998 0.101303 0.464243 0.080 Uiso 1 1 calc R U . . .
H55B H 0.405105 0.134118 0.528726 0.080 Uiso 1 1 calc R U . . .
H55C H 0.461972 0.041521 0.541010 0.080 Uiso 1 1 calc R U . . .
C56 C 0.6165(4) 0.1219(3) 0.3699(2) 0.0431(9) Uani 1 1 d . . . . .
H56A H 0.656740 0.067513 0.375157 0.065 Uiso 1 1 calc R U . . .
H56B H 0.642924 0.165971 0.326199 0.065 Uiso 1 1 calc R U . . .
H56C H 0.534102 0.115869 0.368163 0.065 Uiso 1 1 calc R U . . .
C57 C 0.8447(4) 0.1996(3) 0.3875(3) 0.0558(12) Uani 1 1 d . . . . .
H57A H 0.895852 0.238801 0.396098 0.084 Uiso 1 1 calc R U . . .
H57B H 0.816384 0.224996 0.339562 0.084 Uiso 1 1 calc R U . . .
H57C H 0.886506 0.145688 0.393016 0.084 Uiso 1 1 calc R U . . .
C58 C 0.8287(5) 0.2346(4) 0.5330(3) 0.0624(14) Uani 1 1 d . . . . .
H58A H 0.891250 0.254378 0.498216 0.094 Uiso 1 1 calc R U . . .
H58B H 0.858403 0.190934 0.575858 0.094 Uiso 1 1 calc R U . . .
H58C H 0.794793 0.282699 0.544351 0.094 Uiso 1 1 calc R U . . .
C59 C 0.8483(4) 0.9478(3) 0.5745(3) 0.0533(12) Uani 1 1 d . . . . .
S1 S 0.7753(4) 0.9212(3) 0.6579(3) 0.0474(9) Uani 0.751(10) 1 d . U P A 1
O11 O 0.7591(8) 1.0004(4) 0.6676(5) 0.084(3) Uani 0.751(10) 1 d . U P A 1
O12 O 0.6771(6) 0.8795(6) 0.6534(4) 0.075(2) Uani 0.751(10) 1 d . U P A 1
O13 O 0.8592(6) 0.8649(5) 0.7048(3) 0.091(3) Uani 0.751(10) 1 d . U P A 1
S1' S 0.7401(13) 0.9346(9) 0.6520(9) 0.053(3) Uani 0.249(10) 1 d D U P A 2
O11' O 0.804(3) 0.962(2) 0.6974(11) 0.115(12) Uani 0.249(10) 1 d D U P A 2
O12' O 0.724(2) 0.8461(9) 0.6791(12) 0.069(6) Uani 0.249(10) 1 d D U P A 2
O13' O 0.6463(14) 0.9834(13) 0.6218(13) 0.116(10) Uani 0.249(10) 1 d D U P A 2
C60 C 0.0978(7) 0.6551(5) 0.8026(4) 0.084(2) Uani 1 1 d . . . . .
C61 C 0.6977(8) 0.2405(5) 0.8165(6) 0.134(4) Uani 1 1 d D . . . .
H61A H 0.636030 0.236306 0.851563 0.200 Uiso 1 1 calc R U . . .
H61B H 0.742600 0.186593 0.829974 0.200 Uiso 1 1 calc R U . . .
H61C H 0.664751 0.252502 0.770361 0.200 Uiso 1 1 calc R U . . .
C62 C 0.7704(7) 0.3083(5) 0.8128(5) 0.097(2) Uani 1 1 d D U . . .
H62A H 0.813050 0.291744 0.856904 0.117 Uiso 1 1 calc R U . . .
H62B H 0.826856 0.316972 0.773438 0.117 Uiso 1 1 calc R U . . .
C63 C 0.7789(11) 0.4569(8) 0.7945(8) 0.170(5) Uani 1 1 d D U . . .
H63A H 0.829734 0.441901 0.835116 0.203 Uiso 1 1 calc R U . . .
H63B H 0.828005 0.468468 0.751534 0.203 Uiso 1 1 calc R U . . .
C64 C 0.7141(14) 0.5318(8) 0.7896(8) 0.188(7) Uani 1 1 d D . . . .
H64A H 0.660326 0.545361 0.751207 0.283 Uiso 1 1 calc R U . . .
H64B H 0.765379 0.579104 0.780035 0.283 Uiso 1 1 calc R U . . .
H64C H 0.671498 0.522939 0.833973 0.283 Uiso 1 1 calc R U . . .
O17 O 0.7095(6) 0.3838(4) 0.8030(4) 0.126(2) Uani 1 1 d D U . . .
O18 O 0.9081(9) 0.1095(5) 0.7057(4) 0.170(3) Uani 1 1 d . . . . .

loop_
_atom_site_aniso_label
_atom_site_aniso_U_11
_atom_site_aniso_U_22
_atom_site_aniso_U_33
_atom_site_aniso_U_23
_atom_site_aniso_U_13
_atom_site_aniso_U_12
Rh1 0.02699(14) 0.02672(14) 0.01923(13) -0.00412(10) 0.00114(9) -0.00048(10)
Rh2 0.03158(15) 0.02140(14) 0.02336(14) -0.00315(10) -0.00146(10) 0.00434(10)
S2 0.0716(10) 0.1156(15) 0.1041(14) -0.0629(12) 0.0012(9) -0.0118(10)
N1 0.0279(14) 0.0211(13) 0.0220(14) -0.0030(11) -0.0008(11) -0.0020(11)
N2 0.0304(15) 0.0214(13) 0.0205(14) -0.0026(11) -0.0027(11) 0.0012(11)
N3 0.0267(14) 0.0281(14) 0.0220(14) -0.0060(11) -0.0010(11) -0.0005(11)
N4 0.0331(16) 0.0254(14) 0.0263(15) -0.0064(12) -0.0016(12) 0.0029(12)
O1 0.0410(14) 0.0272(12) 0.0203(12) -0.0058(10) -0.0015(10) -0.0012(10)
O2 0.0311(13) 0.0257(12) 0.0220(12) -0.0004(9) -0.0012(9) -0.0047(10)
O3 0.0570(17) 0.0223(13) 0.0320(14) -0.0066(11) -0.0002(12) -0.0027(11)
O4 0.0623(18) 0.0346(14) 0.0213(13) -0.0095(11) -0.0037(12) -0.0017(13)
O5 0.0406(14) 0.0251(12) 0.0176(11) -0.0010(9) -0.0061(10) 0.0016(10)
O6 0.0405(14) 0.0228(12) 0.0238(12) -0.0051(10) 0.0004(10) 0.0009(10)
O7 0.0281(13) 0.0482(16) 0.0385(15) -0.0115(13) 0.0036(11) -0.0045(12)
O8 0.0410(17) 0.059(2) 0.066(2) -0.0346(18) 0.0117(15) -0.0028(14)
O9 0.0324(14) 0.0468(16) 0.0390(15) -0.0135(13) -0.0048(11) 0.0081(12)
O10 0.0397(17) 0.060(2) 0.078(2) -0.0349(18) -0.0177(16) 0.0006(14)
O14 0.102(4) 0.189(7) 0.145(6) -0.126(5) 0.015(4) -0.017(4)
O15 0.178(7) 0.115(5) 0.118(5) -0.050(4) -0.041(5) 0.041(5)
O16 0.104(4) 0.112(4) 0.141(5) -0.050(4) 0.030(4) -0.052(4)
F1 0.107(3) 0.076(2) 0.071(2) -0.0186(18) 0.024(2) 0.024(2)
F2 0.110(3) 0.110(3) 0.057(2) 0.006(2) 0.001(2) 0.038(3)
F3 0.162(5) 0.185(5) 0.088(3) -0.067(3) 0.066(3) -0.122(4)
F4 0.075(3) 0.169(5) 0.131(4) -0.085(4) -0.005(3) 0.004(3)
F5 0.102(3) 0.143(4) 0.146(4) -0.095(4) 0.020(3) 0.007(3)
F6 0.189(6) 0.135(5) 0.166(6) -0.079(4) 0.065(5) -0.080(5)
C1 0.0285(17) 0.0248(16) 0.0224(16) -0.0066(13) -0.0021(13) 0.0003(13)
C2 0.0243(16) 0.0248(16) 0.0223(16) -0.0067(13) -0.0001(12) -0.0002(13)
C3 0.0278(17) 0.0239(16) 0.0240(17) -0.0057(13) 0.0014(13) -0.0001(13)
C4 0.042(2) 0.0256(17) 0.0273(18) -0.0100(14) -0.0004(15) -0.0003(15)
C5 0.040(2) 0.0318(18) 0.0231(17) -0.0110(14) -0.0007(14) -0.0007(15)
C6 0.0316(18) 0.0263(17) 0.0222(17) -0.0070(14) -0.0008(13) 0.0018(13)
C7 0.0245(16) 0.0247(16) 0.0216(16) -0.0074(13) -0.0005(12) 0.0012(12)
C8 0.0313(18) 0.0245(16) 0.0208(16) -0.0058(13) 0.0001(13) 0.0001(13)
C9 0.045(2) 0.0248(17) 0.0249(18) -0.0089(14) -0.0008(15) -0.0024(15)
C10 0.048(2) 0.0279(18) 0.0234(17) -0.0076(14) -0.0019(15) -0.0051(16)
C11 0.0242(16) 0.0276(17) 0.0257(17) -0.0075(14) -0.0008(13) 0.0010(13)
C12 0.0275(17) 0.0267(17) 0.0264(17) -0.0074(14) -0.0013(13) -0.0006(13)
C13 0.0317(18) 0.0280(17) 0.0219(17) -0.0087(14) -0.0010(13) 0.0010(14)
C14 0.0276(17) 0.0252(17) 0.0226(16) -0.0065(13) -0.0004(13) 0.0018(13)
C15 0.0290(18) 0.0266(17) 0.0319(19) -0.0067(14) -0.0019(14) -0.0027(14)
C16 0.0342(19) 0.0270(17) 0.0289(18) -0.0066(14) 0.0002(14) 0.0003(14)
C17 0.0264(17) 0.0319(18) 0.0246(17) -0.0053(14) -0.0002(13) 0.0002(14)
C18 0.0316(19) 0.0342(19) 0.038(2) -0.0118(16) 0.0041(15) -0.0083(15)
C19 0.0337(19) 0.0323(19) 0.037(2) -0.0137(16) 0.0030(15) -0.0034(15)
C20 0.0300(19) 0.038(2) 0.0323(19) -0.0061(16) -0.0006(15) 0.0008(15)
C21 0.0277(19) 0.053(3) 0.039(2) -0.0043(19) 0.0065(16) -0.0006(17)
C22 0.0233(18) 0.046(2) 0.040(2) -0.0040(18) 0.0022(15) 0.0021(16)
C23 0.039(2) 0.043(2) 0.046(2) -0.0120(19) 0.0026(18) 0.0008(17)
C24 0.034(2) 0.044(2) 0.042(2) -0.0153(18) -0.0010(17) 0.0031(17)
C25 0.063(3) 0.049(3) 0.044(3) -0.020(2) 0.000(2) 0.000(2)
C26 0.047(2) 0.055(3) 0.037(2) -0.015(2) -0.0017(18) 0.004(2)
C27 0.0270(18) 0.049(2) 0.036(2) -0.0091(18) 0.0007(15) 0.0056(16)
C28 0.034(2) 0.045(2) 0.044(2) -0.0123(19) -0.0022(17) 0.0022(17)
C29 0.0274(18) 0.050(2) 0.038(2) -0.0156(18) -0.0016(15) 0.0033(16)
C30 0.041(2) 0.049(2) 0.045(2) -0.016(2) -0.0012(18) -0.0030(19)
C31 0.037(2) 0.058(3) 0.040(2) -0.015(2) -0.0023(17) -0.0018(19)
C32 0.032(2) 0.049(2) 0.044(2) -0.0067(19) -0.0004(17) 0.0093(18)
C33 0.034(2) 0.036(2) 0.043(2) -0.0127(18) -0.0042(17) -0.0008(16)
C34 0.0337(19) 0.0338(19) 0.0315(19) -0.0146(15) -0.0043(15) 0.0028(15)
C35 0.035(2) 0.039(2) 0.038(2) -0.0196(17) -0.0014(16) 0.0032(16)
C36 0.0336(19) 0.0306(18) 0.0338(19) -0.0100(15) -0.0032(15) -0.0024(15)
C37 0.040(2) 0.038(2) 0.044(2) -0.0208(18) -0.0077(17) -0.0002(17)
C38 0.043(2) 0.039(2) 0.036(2) -0.0207(17) -0.0048(16) 0.0033(17)
C39 0.043(2) 0.039(2) 0.0239(18) -0.0110(15) 0.0062(15) -0.0044(16)
C40 0.044(2) 0.041(2) 0.0179(17) -0.0047(15) 0.0009(15) 0.0000(17)
C41 0.050(2) 0.037(2) 0.0195(17) -0.0060(15) 0.0097(15) -0.0082(17)
C42 0.036(2) 0.051(2) 0.0248(18) -0.0118(17) 0.0110(15) -0.0085(17)
C43 0.040(2) 0.041(2) 0.0279(19) -0.0121(16) 0.0093(15) 0.0010(17)
C44 0.060(3) 0.057(3) 0.041(2) -0.025(2) 0.003(2) -0.015(2)
C45 0.057(3) 0.062(3) 0.035(2) -0.009(2) -0.012(2) 0.012(2)
C46 0.086(4) 0.035(2) 0.036(2) -0.0060(18) 0.013(2) -0.014(2)
C47 0.044(3) 0.089(4) 0.044(3) -0.027(3) 0.011(2) -0.022(3)
C48 0.053(3) 0.053(3) 0.060(3) -0.021(2) 0.009(2) 0.013(2)
C49 0.062(3) 0.0292(19) 0.028(2) 0.0023(16) -0.0051(18) 0.0124(18)
C50 0.049(2) 0.0193(17) 0.033(2) 0.0021(14) 0.0063(17) 0.0043(15)
C51 0.043(2) 0.0230(17) 0.034(2) -0.0045(15) 0.0014(16) 0.0076(15)
C52 0.038(2) 0.0282(18) 0.041(2) -0.0058(16) -0.0039(17) 0.0108(15)
C53 0.052(2) 0.034(2) 0.038(2) -0.0057(17) -0.0182(18) 0.0188(18)
C54 0.098(4) 0.055(3) 0.029(2) -0.004(2) 0.002(2) 0.013(3)
C55 0.062(3) 0.033(2) 0.057(3) -0.006(2) 0.019(2) -0.007(2)
C56 0.053(3) 0.032(2) 0.043(2) -0.0138(18) 0.0032(19) 0.0014(18)
C57 0.037(2) 0.058(3) 0.073(3) -0.027(3) 0.007(2) 0.007(2)
C58 0.063(3) 0.063(3) 0.061(3) -0.021(3) -0.030(3) 0.012(3)
C59 0.056(3) 0.045(3) 0.052(3) -0.010(2) 0.010(2) -0.002(2)
S1 0.057(2) 0.0505(19) 0.0389(11) -0.0213(13) 0.0125(14) -0.0144(15)
O11 0.116(6) 0.059(4) 0.093(6) -0.050(4) 0.028(5) -0.007(4)
O12 0.060(4) 0.103(6) 0.079(5) -0.050(5) 0.023(3) -0.037(4)
O13 0.083(4) 0.125(6) 0.041(3) -0.003(3) -0.003(3) 0.010(4)
S1' 0.075(8) 0.039(4) 0.046(5) -0.018(3) 0.027(6) -0.010(5)
O11' 0.15(2) 0.15(2) 0.067(14) -0.047(14) 0.033(13) -0.11(2)
O12' 0.098(16) 0.028(8) 0.078(14) -0.015(8) 0.029(11) -0.016(8)
O13' 0.048(10) 0.094(14) 0.142(19) 0.028(12) 0.023(10) 0.027(9)
C60 0.082(5) 0.096(5) 0.090(5) -0.052(4) 0.017(4) -0.011(4)
C61 0.126(8) 0.075(5) 0.164(9) 0.010(5) -0.077(7) -0.017(5)
C62 0.082(5) 0.089(5) 0.114(6) -0.028(4) -0.030(4) 0.020(4)
C63 0.160(10) 0.148(10) 0.222(13) -0.086(10) -0.024(9) -0.035(8)
C64 0.256(18) 0.117(10) 0.194(14) -0.060(10) 0.066(13) -0.051(11)
O17 0.103(4) 0.127(5) 0.162(6) -0.069(5) -0.039(4) 0.019(4)
O18 0.221(10) 0.130(6) 0.143(7) -0.023(5) -0.003(6) -0.048(6)

loop_
_atom_type_symbol
_atom_type_description
_atom_type_scat_dispersion_real
_atom_type_scat_dispersion_imag
_atom_type_scat_source
C C 0.0181 0.0091 'International Tables Vol C Tables 4.2.6.8 and 6.1.1.4'
H H 0.0000 0.0000 'International Tables Vol C Tables 4.2.6.8 and 6.1.1.4'
F F 0.0727 0.0534 'International Tables Vol C Tables 4.2.6.8 and 6.1.1.4'
N N 0.0311 0.0180 'International Tables Vol C Tables 4.2.6.8 and 6.1.1.4'
O O 0.0492 0.0322 'International Tables Vol C Tables 4.2.6.8 and 6.1.1.4'
Rh Rh 0.0927 3.6045 'International Tables Vol C Tables 4.2.6.8 and 6.1.1.4'
S S 0.3331 0.5567 'International Tables Vol C Tables 4.2.6.8 and 6.1.1.4'

loop_
_geom_angle_atom_site_label_1
_geom_angle_atom_site_label_2
_geom_angle_atom_site_label_3
_geom_angle
_geom_angle_site_symmetry_1
_geom_angle_site_symmetry_3
_geom_angle_publ_flag
O2 Rh1 C41 104.77(13) . . ?
O2 Rh1 N3 82.79(10) . . ?
C41 Rh1 N3 113.51(14) . . ?
O2 Rh1 C39 165.09(13) . . ?
C41 Rh1 C39 66.23(15) . . ?
N3 Rh1 C39 111.47(14) . . ?
O2 Rh1 O1 76.87(9) . . ?
C41 Rh1 O1 161.00(14) . . ?
N3 Rh1 O1 85.48(10) . . ?
C39 Rh1 O1 107.66(13) . . ?
O2 Rh1 C40 139.38(13) . . ?
C41 Rh1 C40 39.58(16) . . ?
N3 Rh1 C40 94.80(13) . . ?
C39 Rh1 C40 38.90(16) . . ?
O1 Rh1 C40 143.60(13) . . ?
O2 Rh1 C43 126.54(13) . . ?
C41 Rh1 C43 65.37(16) . . ?
N3 Rh1 C43 150.58(14) . . ?
C39 Rh1 C43 39.58(16) . . ?
O1 Rh1 C43 98.12(13) . . ?
C40 Rh1 C43 65.21(15) . . ?
O2 Rh1 C42 99.69(13) . . ?
C41 Rh1 C42 39.24(16) . . ?
N3 Rh1 C42 152.55(14) . . ?
C39 Rh1 C42 65.69(15) . . ?
O1 Rh1 C42 121.82(14) . . ?
C40 Rh1 C42 65.47(16) . . ?
C43 Rh1 C42 38.31(16) . . ?
O5 Rh2 C49 107.35(14) . . ?
O5 Rh2 N4 87.61(11) . . ?
C49 Rh2 N4 108.80(15) . . ?
O5 Rh2 C51 158.02(13) . . ?
C49 Rh2 C51 66.28(16) . . ?
N4 Rh2 C51 114.36(14) . . ?
O5 Rh2 C50 144.83(13) . . ?
C49 Rh2 C50 39.40(17) . . ?
N4 Rh2 C50 93.76(14) . . ?
C51 Rh2 C50 39.11(15) . . ?
O5 Rh2 C52 118.32(14) . . ?
C49 Rh2 C52 66.03(17) . . ?
N4 Rh2 C52 154.07(14) . . ?
C51 Rh2 C52 39.72(16) . . ?
C50 Rh2 C52 65.78(16) . . ?
O5 Rh2 C53 95.70(14) . . ?
C49 Rh2 C53 39.48(18) . . ?
N4 Rh2 C53 147.49(15) . . ?
C51 Rh2 C53 65.66(16) . . ?
C50 Rh2 C53 65.51(17) . . ?
C52 Rh2 C53 38.59(16) . . ?
O5 Rh2 O6 77.04(9) . . ?
C49 Rh2 O6 168.37(14) . . ?
N4 Rh2 O6 81.86(11) . . ?
C51 Rh2 O6 105.54(12) . . ?
C50 Rh2 O6 137.97(13) . . ?
C52 Rh2 O6 102.36(13) . . ?
C53 Rh2 O6 130.44(15) . . ?
O14 S2 O16 116.6(5) . . ?
O14 S2 O15 112.7(5) . . ?
O16 S2 O15 115.5(5) . . ?
O14 S2 C60 103.6(3) . . ?
O16 S2 C60 103.6(4) . . ?
O15 S2 C60 102.5(4) . . ?
O2 N1 C11 118.1(3) . . ?
O2 N1 C12 116.4(3) . . ?
C11 N1 C12 125.5(3) . . ?
C14 N2 O5 118.5(3) . . ?
C14 N2 C13 126.5(3) . . ?
O5 N2 C13 114.9(3) . . ?
C15 N3 C19 118.3(3) . . ?
C15 N3 Rh1 118.8(2) . . ?
C19 N3 Rh1 122.8(2) . . ?
C34 N4 C38 118.6(3) . . ?
C34 N4 Rh2 121.5(2) . . ?
C38 N4 Rh2 119.8(3) . . ?
C11 O1 Rh1 112.9(2) . . ?
N1 O2 Rh1 110.52(18) . . ?
N2 O5 Rh2 111.41(18) . . ?
C14 O6 Rh2 112.1(2) . . ?
C20 O7 C21 116.5(3) . . ?
C33 O9 C32 115.6(3) . . ?
C10 C1 C2 120.1(3) . . ?
C10 C1 C11 120.8(3) . . ?
C2 C1 C11 119.0(3) . . ?
C7 C2 C3 119.8(3) . . ?
C7 C2 C1 119.2(3) . . ?
C3 C2 C1 121.0(3) . . ?
C4 C3 C2 120.2(3) . . ?
C4 C3 C12 119.4(3) . . ?
C2 C3 C12 120.3(3) . . ?
C3 C4 C5 119.7(3) . . ?
C6 C5 C4 121.0(3) . . ?
C5 C6 C7 120.4(3) . . ?
C5 C6 C13 120.0(3) . . ?
C7 C6 C13 119.6(3) . . ?
C2 C7 C8 119.6(3) . . ?
C2 C7 C6 118.9(3) . . ?
C8 C7 C6 121.5(3) . . ?
C9 C8 C7 120.5(3) . . ?
C9 C8 C14 120.5(3) . . ?
C7 C8 C14 119.1(3) . . ?
C8 C9 C10 119.9(3) . . ?
C1 C10 C9 120.7(3) . . ?
O1 C11 N1 119.6(3) . . ?
O1 C11 C1 122.4(3) . . ?
N1 C11 C1 118.0(3) . . ?
O3 C12 N1 120.1(3) . . ?
O3 C12 C3 124.3(3) . . ?
N1 C12 C3 115.7(3) . . ?
O4 C13 N2 119.2(3) . . ?
O4 C13 C6 124.9(3) . . ?
N2 C13 C6 115.9(3) . . ?
O6 C14 N2 119.8(3) . . ?
O6 C14 C8 122.9(3) . . ?
N2 C14 C8 117.3(3) . . ?
N3 C15 C16 123.1(3) . . ?
C15 C16 C17 118.2(3) . . ?
C18 C17 C16 119.6(3) . . ?
C18 C17 C20 121.8(3) . . ?
C16 C17 C20 118.6(3) . . ?
C19 C18 C17 118.5(3) . . ?
N3 C19 C18 122.3(3) . . ?
O8 C20 O7 125.3(4) . . ?
O8 C20 C17 123.1(4) . . ?
O7 C20 C17 111.6(3) . . ?
O7 C21 C22 107.2(3) . . ?
C23 C22 C31 119.9(4) . . ?
C23 C22 C21 120.3(4) . . ?
C31 C22 C21 119.8(4) . . ?
C22 C23 C24 120.9(4) . . ?
C29 C24 C25 119.5(4) . . ?
C29 C24 C23 118.7(4) . . ?
C25 C24 C23 121.9(4) . . ?
C26 C25 C24 120.4(4) . . ?
C25 C26 C27 121.5(4) . . ?
C28 C27 C26 118.6(4) . . ?
C28 C27 C32 122.0(4) . . ?
C26 C27 C32 119.4(4) . . ?
C27 C28 C29 121.3(4) . . ?
C24 C29 C30 120.0(4) . . ?
C24 C29 C28 118.7(4) . . ?
C30 C29 C28 121.3(4) . . ?
C31 C30 C29 119.6(4) . . ?
C30 C31 C22 120.9(4) . . ?
O9 C32 C27 110.8(3) . . ?
O10 C33 O9 124.7(4) . . ?
O10 C33 C36 122.9(4) . . ?
O9 C33 C36 112.4(3) . . ?
N4 C34 C35 121.7(3) . . ?
C34 C35 C36 119.2(4) . . ?
C37 C36 C35 118.7(4) . . ?
C37 C36 C33 118.8(3) . . ?
C35 C36 C33 122.5(4) . . ?
C38 C37 C36 119.1(4) . . ?
N4 C38 C37 122.7(4) . . ?
C40 C39 C43 107.1(4) . . ?
C40 C39 C44 127.7(4) . . ?
C43 C39 C44 125.1(4) . . ?
C40 C39 Rh1 70.9(2) . . ?
C43 C39 Rh1 70.7(2) . . ?
C44 C39 Rh1 126.4(3) . . ?
C39 C40 C41 108.0(4) . . ?
C39 C40 C45 126.2(4) . . ?
C41 C40 C45 125.8(4) . . ?
C39 C40 Rh1 70.2(2) . . ?
C41 C40 Rh1 68.8(2) . . ?
C45 C40 Rh1 125.6(3) . . ?
C42 C41 C40 108.1(4) . . ?
C42 C41 C46 126.4(4) . . ?
C40 C41 C46 125.3(4) . . ?
C42 C41 Rh1 72.1(2) . . ?
C40 C41 Rh1 71.6(2) . . ?
C46 C41 Rh1 126.1(3) . . ?
C43 C42 C41 108.0(4) . . ?
C43 C42 C47 126.8(4) . . ?
C41 C42 C47 125.2(4) . . ?
C43 C42 Rh1 70.7(2) . . ?
C41 C42 Rh1 68.7(2) . . ?
C47 C42 Rh1 127.5(3) . . ?
C42 C43 C39 108.7(4) . . ?
C42 C43 C48 126.5(4) . . ?
C39 C43 C48 124.8(4) . . ?
C42 C43 Rh1 70.9(2) . . ?
C39 C43 Rh1 69.7(2) . . ?
C48 C43 Rh1 125.1(3) . . ?
C50 C49 C53 108.0(4) . . ?
C50 C49 C54 126.5(5) . . ?
C53 C49 C54 125.4(5) . . ?
C50 C49 Rh2 71.6(2) . . ?
C53 C49 Rh2 72.0(2) . . ?
C54 C49 Rh2 125.6(3) . . ?
C51 C50 C49 108.0(4) . . ?
C51 C50 C55 126.7(4) . . ?
C49 C50 C55 125.3(4) . . ?
C51 C50 Rh2 69.8(2) . . ?
C49 C50 Rh2 69.0(2) . . ?
C55 C50 Rh2 125.8(3) . . ?
C50 C51 C52 108.0(4) . . ?
C50 C51 C56 128.1(4) . . ?
C52 C51 C56 123.9(4) . . ?
C50 C51 Rh2 71.1(2) . . ?
C52 C51 Rh2 71.0(2) . . ?
C56 C51 Rh2 125.1(3) . . ?
C53 C52 C51 107.6(4) . . ?
C53 C52 C57 127.8(4) . . ?
C51 C52 C57 124.6(4) . . ?
C53 C52 Rh2 70.9(2) . . ?
C51 C52 Rh2 69.2(2) . . ?
C57 C52 Rh2 126.4(3) . . ?
C52 C53 C49 108.3(4) . . ?
C52 C53 C58 126.4(5) . . ?
C49 C53 C58 125.2(4) . . ?
C52 C53 Rh2 70.5(2) . . ?
C49 C53 Rh2 68.6(2) . . ?
C58 C53 Rh2 125.1(3) . . ?
F3 C59 F1 109.4(5) . . ?
F3 C59 F2 105.5(5) . . ?
F1 C59 F2 103.1(5) . . ?
F3 C59 S1 113.8(4) . . ?
F1 C59 S1 111.8(4) . . ?
F2 C59 S1 112.6(4) . . ?
F3 C59 S1' 118.6(6) . . ?
F1 C59 S1' 118.2(6) . . ?
F2 C59 S1' 99.2(6) . . ?
O12 S1 O11 117.3(7) . . ?
O12 S1 O13 113.1(7) . . ?
O11 S1 O13 112.6(6) . . ?
O12 S1 C59 106.2(5) . . ?
O11 S1 C59 103.9(5) . . ?
O13 S1 C59 101.8(4) . . ?
O13' S1' O12' 115(2) . . ?
O13' S1' O11' 118(2) . . ?
O12' S1' O11' 112(2) . . ?
O13' S1' C59 104.8(13) . . ?
O12' S1' C59 102.8(13) . . ?
O11' S1' C59 101.7(14) . . ?
F5 C60 F6 108.7(7) . . ?
F5 C60 F4 107.6(7) . . ?
F6 C60 F4 103.7(7) . . ?
F5 C60 S2 112.7(6) . . ?
F6 C60 S2 112.5(6) . . ?
F4 C60 S2 111.3(5) . . ?
O17 C62 C61 112.2(7) . . ?
C64 C63 O17 113.8(11) . . ?
C62 O17 C63 115.1(8) . . ?

loop_
_geom_bond_atom_site_label_1
_geom_bond_atom_site_label_2
_geom_bond_distance
_geom_bond_site_symmetry_2
_geom_bond_publ_flag
Rh1 O2 2.093(2) . ?
Rh1 C41 2.111(4) . ?
Rh1 N3 2.121(3) . ?
Rh1 C39 2.140(4) . ?
Rh1 O1 2.146(2) . ?
Rh1 C40 2.148(4) . ?
Rh1 C43 2.154(4) . ?
Rh1 C42 2.157(4) . ?
Rh2 O5 2.072(2) . ?
Rh2 C49 2.115(4) . ?
Rh2 N4 2.121(3) . ?
Rh2 C51 2.132(4) . ?
Rh2 C50 2.149(4) . ?
Rh2 C52 2.156(4) . ?
Rh2 C53 2.161(4) . ?
Rh2 O6 2.175(2) . ?
S2 O14 1.415(6) . ?
S2 O16 1.423(6) . ?
S2 O15 1.455(7) . ?
S2 C60 1.794(8) . ?
N1 O2 1.365(4) . ?
N1 C11 1.370(4) . ?
N1 C12 1.404(5) . ?
N2 C14 1.367(4) . ?
N2 O5 1.374(4) . ?
N2 C13 1.401(4) . ?
N3 C15 1.339(5) . ?
N3 C19 1.352(5) . ?
N4 C34 1.341(5) . ?
N4 C38 1.341(5) . ?
O1 C11 1.247(4) . ?
O3 C12 1.217(4) . ?
O4 C13 1.212(4) . ?
O6 C14 1.249(4) . ?
O7 C20 1.331(5) . ?
O7 C21 1.461(5) . ?
O8 C20 1.202(5) . ?
O9 C33 1.331(5) . ?
O9 C32 1.470(5) . ?
O10 C33 1.200(5) . ?
F1 C59 1.310(6) . ?
F2 C59 1.336(6) . ?
F3 C59 1.266(7) . ?
F4 C60 1.352(9) . ?
F5 C60 1.311(8) . ?
F6 C60 1.314(9) . ?
C1 C10 1.382(5) . ?
C1 C2 1.416(5) . ?
C1 C11 1.461(5) . ?
C2 C7 1.409(5) . ?
C2 C3 1.409(5) . ?
C3 C4 1.386(5) . ?
C3 C12 1.473(5) . ?
C4 C5 1.397(5) . ?
C5 C6 1.372(5) . ?
C6 C7 1.414(5) . ?
C6 C13 1.470(5) . ?
C7 C8 1.413(5) . ?
C8 C9 1.381(5) . ?
C8 C14 1.467(5) . ?
C9 C10 1.403(5) . ?
C15 C16 1.379(5) . ?
C16 C17 1.389(5) . ?
C17 C18 1.388(5) . ?
C17 C20 1.495(5) . ?
C18 C19 1.381(5) . ?
C21 C22 1.509(6) . ?
C22 C23 1.360(6) . ?
C22 C31 1.406(7) . ?
C23 C24 1.422(6) . ?
C24 C29 1.395(6) . ?
C24 C25 1.411(6) . ?
C25 C26 1.360(7) . ?
C26 C27 1.416(7) . ?
C27 C28 1.362(6) . ?
C27 C32 1.495(6) . ?
C28 C29 1.438(6) . ?
C29 C30 1.418(6) . ?
C30 C31 1.368(7) . ?
C33 C36 1.497(5) . ?
C34 C35 1.385(5) . ?
C35 C36 1.388(5) . ?
C36 C37 1.374(6) . ?
C37 C38 1.374(6) . ?
C39 C40 1.428(6) . ?
C39 C43 1.454(6) . ?
C39 C44 1.488(6) . ?
C40 C41 1.443(6) . ?
C40 C45 1.496(6) . ?
C41 C42 1.433(6) . ?
C41 C46 1.503(6) . ?
C42 C43 1.414(6) . ?
C42 C47 1.493(6) . ?
C43 C48 1.497(6) . ?
C49 C50 1.438(6) . ?
C49 C53 1.445(7) . ?
C49 C54 1.498(6) . ?
C50 C51 1.433(6) . ?
C50 C55 1.483(6) . ?
C51 C52 1.457(6) . ?
C51 C56 1.490(6) . ?
C52 C53 1.426(6) . ?
C52 C57 1.477(6) . ?
C53 C58 1.500(7) . ?
C59 S1 1.784(7) . ?
C59 S1' 1.935(18) . ?
S1 O12 1.402(8) . ?
S1 O11 1.418(7) . ?
S1 O13 1.453(8) . ?
S1' O13' 1.365(16) . ?
S1' O12' 1.409(16) . ?
S1' O11' 1.423(17) . ?
C61 C62 1.438(10) . ?
C62 O17 1.378(9) . ?
C63 C64 1.412(13) . ?
C63 O17 1.463(12) . ?

loop_
_geom_torsion_atom_site_label_1
_geom_torsion_atom_site_label_2
_geom_torsion_atom_site_label_3
_geom_torsion_atom_site_label_4
_geom_torsion
_geom_torsion_site_symmetry_1
_geom_torsion_site_symmetry_2
_geom_torsion_site_symmetry_3
_geom_torsion_site_symmetry_4
_geom_torsion_publ_flag
C11 N1 O2 Rh1 14.7(3) . . . . ?
C12 N1 O2 Rh1 -164.8(2) . . . . ?
C14 N2 O5 Rh2 -10.1(4) . . . . ?
C13 N2 O5 Rh2 174.4(2) . . . . ?
C10 C1 C2 C7 -0.4(5) . . . . ?
C11 C1 C2 C7 -177.2(3) . . . . ?
C10 C1 C2 C3 178.1(3) . . . . ?
C11 C1 C2 C3 1.3(5) . . . . ?
C7 C2 C3 C4 -0.4(5) . . . . ?
C1 C2 C3 C4 -178.9(3) . . . . ?
C7 C2 C3 C12 176.6(3) . . . . ?
C1 C2 C3 C12 -1.8(5) . . . . ?
C2 C3 C4 C5 0.5(5) . . . . ?
C12 C3 C4 C5 -176.6(3) . . . . ?
C3 C4 C5 C6 0.0(6) . . . . ?
C4 C5 C6 C7 -0.6(6) . . . . ?
C4 C5 C6 C13 177.2(3) . . . . ?
C3 C2 C7 C8 -177.7(3) . . . . ?
C1 C2 C7 C8 0.7(5) . . . . ?
C3 C2 C7 C6 -0.1(5) . . . . ?
C1 C2 C7 C6 178.4(3) . . . . ?
C5 C6 C7 C2 0.6(5) . . . . ?
C13 C6 C7 C2 -177.2(3) . . . . ?
C5 C6 C7 C8 178.2(3) . . . . ?
C13 C6 C7 C8 0.4(5) . . . . ?
C2 C7 C8 C9 -0.6(5) . . . . ?
C6 C7 C8 C9 -178.1(3) . . . . ?
C2 C7 C8 C14 178.6(3) . . . . ?
C6 C7 C8 C14 1.0(5) . . . . ?
C7 C8 C9 C10 0.0(6) . . . . ?
C14 C8 C9 C10 -179.1(3) . . . . ?
C2 C1 C10 C9 -0.2(6) . . . . ?
C11 C1 C10 C9 176.6(3) . . . . ?
C8 C9 C10 C1 0.4(6) . . . . ?
Rh1 O1 C11 N1 -4.2(4) . . . . ?
Rh1 O1 C11 C1 177.2(3) . . . . ?
O2 N1 C11 O1 -7.2(5) . . . . ?
C12 N1 C11 O1 172.1(3) . . . . ?
O2 N1 C11 C1 171.4(3) . . . . ?
C12 N1 C11 C1 -9.2(5) . . . . ?
C10 C1 C11 O1 5.7(5) . . . . ?
C2 C1 C11 O1 -177.5(3) . . . . ?
C10 C1 C11 N1 -172.8(3) . . . . ?
C2 C1 C11 N1 3.9(5) . . . . ?
O2 N1 C12 O3 5.9(5) . . . . ?
C11 N1 C12 O3 -173.5(3) . . . . ?
O2 N1 C12 C3 -172.1(3) . . . . ?
C11 N1 C12 C3 8.5(5) . . . . ?
C4 C3 C12 O3 -3.4(6) . . . . ?
C2 C3 C12 O3 179.5(3) . . . . ?
C4 C3 C12 N1 174.4(3) . . . . ?
C2 C3 C12 N1 -2.7(5) . . . . ?
C14 N2 C13 O4 -175.5(3) . . . . ?
O5 N2 C13 O4 -0.4(5) . . . . ?
C14 N2 C13 C6 3.3(5) . . . . ?
O5 N2 C13 C6 178.4(3) . . . . ?
C5 C6 C13 O4 -1.4(6) . . . . ?
C7 C6 C13 O4 176.4(4) . . . . ?
C5 C6 C13 N2 179.8(3) . . . . ?
C7 C6 C13 N2 -2.4(5) . . . . ?
Rh2 O6 C14 N2 5.2(4) . . . . ?
Rh2 O6 C14 C8 -174.7(3) . . . . ?
O5 N2 C14 O6 3.2(5) . . . . ?
C13 N2 C14 O6 178.1(3) . . . . ?
O5 N2 C14 C8 -176.9(3) . . . . ?
C13 N2 C14 C8 -1.9(5) . . . . ?
C9 C8 C14 O6 -1.3(5) . . . . ?
C7 C8 C14 O6 179.6(3) . . . . ?
C9 C8 C14 N2 178.8(3) . . . . ?
C7 C8 C14 N2 -0.4(5) . . . . ?
C19 N3 C15 C16 2.2(5) . . . . ?
Rh1 N3 C15 C16 -179.1(3) . . . . ?
N3 C15 C16 C17 -0.8(5) . . . . ?
C15 C16 C17 C18 -1.5(5) . . . . ?
C15 C16 C17 C20 176.2(3) . . . . ?
C16 C17 C18 C19 2.3(6) . . . . ?
C20 C17 C18 C19 -175.3(4) . . . . ?
C15 N3 C19 C18 -1.3(6) . . . . ?
Rh1 N3 C19 C18 -179.9(3) . . . . ?
C17 C18 C19 N3 -0.9(6) . . . . ?
C21 O7 C20 O8 -9.3(6) . . . . ?
C21 O7 C20 C17 170.1(3) . . . . ?
C18 C17 C20 O8 159.4(4) . . . . ?
C16 C17 C20 O8 -18.3(6) . . . . ?
C18 C17 C20 O7 -20.0(5) . . . . ?
C16 C17 C20 O7 162.3(3) . . . . ?
C20 O7 C21 C22 -97.1(4) . . . . ?
O7 C21 C22 C23 104.3(4) . . . . ?
O7 C21 C22 C31 -74.3(5) . . . . ?
C31 C22 C23 C24 -0.9(6) . . . . ?
C21 C22 C23 C24 -179.4(4) . . . . ?
C22 C23 C24 C29 -0.6(6) . . . . ?
C22 C23 C24 C25 179.3(4) . . . . ?
C29 C24 C25 C26 -0.9(7) . . . . ?
C23 C24 C25 C26 179.3(4) . . . . ?
C24 C25 C26 C27 -0.1(7) . . . . ?
C25 C26 C27 C28 0.6(7) . . . . ?
C25 C26 C27 C32 179.1(4) . . . . ?
C26 C27 C28 C29 -0.1(6) . . . . ?
C32 C27 C28 C29 -178.6(4) . . . . ?
C25 C24 C29 C30 -178.0(4) . . . . ?
C23 C24 C29 C30 1.8(6) . . . . ?
C25 C24 C29 C28 1.4(6) . . . . ?
C23 C24 C29 C28 -178.8(4) . . . . ?
C27 C28 C29 C24 -0.9(6) . . . . ?
C27 C28 C29 C30 178.5(4) . . . . ?
C24 C29 C30 C31 -1.7(6) . . . . ?
C28 C29 C30 C31 178.9(4) . . . . ?
C29 C30 C31 C22 0.3(6) . . . . ?
C23 C22 C31 C30 1.0(6) . . . . ?
C21 C22 C31 C30 179.6(4) . . . . ?
C33 O9 C32 C27 -81.8(5) . . . . ?
C28 C27 C32 O9 91.1(5) . . . . ?
C26 C27 C32 O9 -87.4(5) . . . . ?
C32 O9 C33 O10 -6.5(6) . . . . ?
C32 O9 C33 C36 172.6(3) . . . . ?
C38 N4 C34 C35 -0.8(6) . . . . ?
Rh2 N4 C34 C35 -178.3(3) . . . . ?
N4 C34 C35 C36 -0.2(6) . . . . ?
C34 C35 C36 C37 1.6(6) . . . . ?
C34 C35 C36 C33 -176.8(4) . . . . ?
O10 C33 C36 C37 0.5(6) . . . . ?
O9 C33 C36 C37 -178.6(4) . . . . ?
O10 C33 C36 C35 178.8(4) . . . . ?
O9 C33 C36 C35 -0.3(6) . . . . ?
C35 C36 C37 C38 -1.8(6) . . . . ?
C33 C36 C37 C38 176.6(4) . . . . ?
C34 N4 C38 C37 0.5(6) . . . . ?
Rh2 N4 C38 C37 178.1(3) . . . . ?
C36 C37 C38 N4 0.9(7) . . . . ?
C43 C39 C40 C41 -3.2(4) . . . . ?
C44 C39 C40 C41 -179.6(4) . . . . ?
Rh1 C39 C40 C41 58.6(2) . . . . ?
C43 C39 C40 C45 177.9(4) . . . . ?
C44 C39 C40 C45 1.5(7) . . . . ?
Rh1 C39 C40 C45 -120.3(4) . . . . ?
C43 C39 C40 Rh1 -61.8(3) . . . . ?
C44 C39 C40 Rh1 121.8(4) . . . . ?
C39 C40 C41 C42 3.8(4) . . . . ?
C45 C40 C41 C42 -177.3(4) . . . . ?
Rh1 C40 C41 C42 63.3(3) . . . . ?
C39 C40 C41 C46 178.8(4) . . . . ?
C45 C40 C41 C46 -2.3(6) . . . . ?
Rh1 C40 C41 C46 -121.7(4) . . . . ?
C39 C40 C41 Rh1 -59.5(3) . . . . ?
C45 C40 C41 Rh1 119.4(4) . . . . ?
C40 C41 C42 C43 -2.9(4) . . . . ?
C46 C41 C42 C43 -177.8(4) . . . . ?
Rh1 C41 C42 C43 60.1(3) . . . . ?
C40 C41 C42 C47 175.4(4) . . . . ?
C46 C41 C42 C47 0.5(6) . . . . ?
Rh1 C41 C42 C47 -121.6(4) . . . . ?
C40 C41 C42 Rh1 -63.0(2) . . . . ?
C46 C41 C42 Rh1 122.1(4) . . . . ?
C41 C42 C43 C39 0.9(4) . . . . ?
C47 C42 C43 C39 -177.3(4) . . . . ?
Rh1 C42 C43 C39 59.7(3) . . . . ?
C41 C42 C43 C48 -178.8(4) . . . . ?
C47 C42 C43 C48 2.9(6) . . . . ?
Rh1 C42 C43 C48 -120.1(4) . . . . ?
C41 C42 C43 Rh1 -58.8(2) . . . . ?
C47 C42 C43 Rh1 123.0(4) . . . . ?
C40 C39 C43 C42 1.4(4) . . . . ?
C44 C39 C43 C42 178.0(4) . . . . ?
Rh1 C39 C43 C42 -60.5(3) . . . . ?
C40 C39 C43 C48 -178.8(4) . . . . ?
C44 C39 C43 C48 -2.2(6) . . . . ?
Rh1 C39 C43 C48 119.3(4) . . . . ?
C40 C39 C43 Rh1 61.9(3) . . . . ?
C44 C39 C43 Rh1 -121.5(4) . . . . ?
C53 C49 C50 C51 -4.0(4) . . . . ?
C54 C49 C50 C51 -179.7(4) . . . . ?
Rh2 C49 C50 C51 59.1(3) . . . . ?
C53 C49 C50 C55 177.1(4) . . . . ?
C54 C49 C50 C55 1.4(6) . . . . ?
Rh2 C49 C50 C55 -119.8(4) . . . . ?
C53 C49 C50 Rh2 -63.2(3) . . . . ?
C54 C49 C50 Rh2 121.1(4) . . . . ?
C49 C50 C51 C52 3.2(4) . . . . ?
C55 C50 C51 C52 -178.0(4) . . . . ?
Rh2 C50 C51 C52 61.8(2) . . . . ?
C49 C50 C51 C56 -179.0(4) . . . . ?
C55 C50 C51 C56 -0.1(6) . . . . ?
Rh2 C50 C51 C56 -120.3(4) . . . . ?
C49 C50 C51 Rh2 -58.7(3) . . . . ?
C55 C50 C51 Rh2 120.2(4) . . . . ?
C50 C51 C52 C53 -1.1(4) . . . . ?
C56 C51 C52 C53 -179.0(3) . . . . ?
Rh2 C51 C52 C53 60.8(3) . . . . ?
C50 C51 C52 C57 177.5(4) . . . . ?
C56 C51 C52 C57 -0.5(6) . . . . ?
Rh2 C51 C52 C57 -120.7(4) . . . . ?
C50 C51 C52 Rh2 -61.9(2) . . . . ?
C56 C51 C52 Rh2 120.2(4) . . . . ?
C51 C52 C53 C49 -1.4(4) . . . . ?
C57 C52 C53 C49 -179.9(4) . . . . ?
Rh2 C52 C53 C49 58.3(3) . . . . ?
C51 C52 C53 C58 -179.5(4) . . . . ?
C57 C52 C53 C58 2.0(7) . . . . ?
Rh2 C52 C53 C58 -119.8(4) . . . . ?
C51 C52 C53 Rh2 -59.8(2) . . . . ?
C57 C52 C53 Rh2 121.8(4) . . . . ?
C50 C49 C53 C52 3.4(4) . . . . ?
C54 C49 C53 C52 179.2(4) . . . . ?
Rh2 C49 C53 C52 -59.5(3) . . . . ?
C50 C49 C53 C58 -178.5(4) . . . . ?
C54 C49 C53 C58 -2.7(7) . . . . ?
Rh2 C49 C53 C58 118.6(4) . . . . ?
C50 C49 C53 Rh2 62.9(3) . . . . ?
C54 C49 C53 Rh2 -121.3(4) . . . . ?
F3 C59 S1 O12 172.1(7) . . . . ?
F1 C59 S1 O12 -63.4(8) . . . . ?
F2 C59 S1 O12 52.1(7) . . . . ?
F3 C59 S1 O11 47.8(8) . . . . ?
F1 C59 S1 O11 172.4(6) . . . . ?
F2 C59 S1 O11 -72.2(7) . . . . ?
F3 C59 S1 O13 -69.3(7) . . . . ?
F1 C59 S1 O13 55.2(6) . . . . ?
F2 C59 S1 O13 170.7(5) . . . . ?
O14 S2 C60 F5 -176.1(7) . . . . ?
O16 S2 C60 F5 61.8(7) . . . . ?
O15 S2 C60 F5 -58.6(7) . . . . ?
O14 S2 C60 F6 -52.8(8) . . . . ?
O16 S2 C60 F6 -175.0(6) . . . . ?
O15 S2 C60 F6 64.6(7) . . . . ?
O14 S2 C60 F4 63.0(7) . . . . ?
O16 S2 C60 F4 -59.2(6) . . . . ?
O15 S2 C60 F4 -179.6(6) . . . . ?
C61 C62 O17 C63 -176.4(10) . . . . ?
C64 C63 O17 C62 -175.8(12) . . . . ?
